data_4346038
loop_
_publ_author_name
'Adams, Richard D.'
'Pearl, Jr, William C'
'Wong, Yuen Onn'
'Hall, Michael B.'
'Walensky, Justin R.'

_publ_section_title
;
 Host-guest behavior of a heavy-atom heterocycle
 Re4(CO)16(\m-SbPh2)2(\m-H)2 obtained from a palladium-assisted ring
 opening dimerization of Re2(CO)8(\m-SbPh2)(\m-H).
;
_journal_issue 7
_journal_name_full 'Inorganic chemistry'
_journal_page_first 3536
_journal_page_last 3544
_journal_paper_doi 10.1021/acs.inorgchem.5b00080
_journal_volume 54
_journal_year 2015
_chemical_formula_sum 'C19 H6 O13 Re3 Sb'
_chemical_formula_weight 1122.59
_space_group_IT_number 11
_space_group_name_Hall '-P 2yb'
_space_group_name_H-M_alt 'P 1 21/m 1'
_symmetry_cell_setting monoclinic
_symmetry_space_group_name_H-M 'P 1 21/m 1'
_atom_sites_solution_hydrogens geom
_atom_sites_solution_primary direct
_atom_sites_solution_secondary difmap
_audit_creation_method SHELXL-97
_cell_angle_alpha 90.00
_cell_angle_beta 90.5710(10)
_cell_angle_gamma 90.00
_cell_formula_units_Z 4
_cell_length_a 10.3134(5)
_cell_length_b 14.3792(7)
_cell_length_c 18.3407(9)
_cell_measurement_reflns_used 5634
_cell_measurement_temperature 294(2)
_cell_measurement_theta_max 28.02
_cell_measurement_theta_min 2.26
_cell_volume 2719.8(2)
_computing_cell_refinement 'SAINT+  V6.45 (Bruker, 2003)'
_computing_data_collection 'SMART V5.632 (Bruker, 2005)'
_computing_data_reduction 'SAINT+  V6.45'
_computing_molecular_graphics 'SHELXTL V6.1 (Sheldrick, 2000)'
_computing_publication_material 'SHELXTL V6.1'
_computing_structure_refinement 'SHELXL-97 (Sheldrick, 1997)'
_computing_structure_solution 'SHELXS-97 (Sheldrick, 1990)'
_diffrn_ambient_temperature 294(2)
_diffrn_measured_fraction_theta_full 0.997
_diffrn_measured_fraction_theta_max 0.997
_diffrn_measurement_device_type 'Bruker SMART APEX CCD diffractometer'
_diffrn_measurement_method 'omega scans'
_diffrn_radiation_monochromator graphite
_diffrn_radiation_source 'fine-focus sealed tube'
_diffrn_radiation_type MoK\a
_diffrn_radiation_wavelength 0.71073
_diffrn_reflns_av_R_equivalents 0.0299
_diffrn_reflns_av_sigmaI/netI 0.0348
_diffrn_reflns_limit_h_max 13
_diffrn_reflns_limit_h_min -13
_diffrn_reflns_limit_k_max 19
_diffrn_reflns_limit_k_min -17
_diffrn_reflns_limit_l_max 24
_diffrn_reflns_limit_l_min -22
_diffrn_reflns_number 20197
_diffrn_reflns_theta_full 28.30
_diffrn_reflns_theta_max 28.30
_diffrn_reflns_theta_min 1.11
_diffrn_standards_decay_% <1
_exptl_absorpt_coefficient_mu 14.349
_exptl_absorpt_correction_T_max 1.000
_exptl_absorpt_correction_T_min 0.223
_exptl_absorpt_correction_type multi-scan
_exptl_absorpt_process_details '(SADABS, Bruker, 1997)'
_exptl_crystal_colour Yellow
_exptl_crystal_density_diffrn 2.742
_exptl_crystal_density_method 'not measured'
_exptl_crystal_description Bar
_exptl_crystal_F_000 2000
_exptl_crystal_size_max 0.50
_exptl_crystal_size_mid 0.06
_exptl_crystal_size_min 0.04
_refine_diff_density_max 1.489
_refine_diff_density_min -0.772
_refine_diff_density_rms 0.172
_refine_ls_extinction_method none
_refine_ls_goodness_of_fit_ref 1.213
_refine_ls_hydrogen_treatment mixed
_refine_ls_matrix_type full
_refine_ls_number_parameters 355
_refine_ls_number_reflns 7010
_refine_ls_number_restraints 0
_refine_ls_restrained_S_all 1.213
_refine_ls_R_factor_all 0.0536
_refine_ls_R_factor_gt 0.0400
_refine_ls_shift/su_max 0.001
_refine_ls_shift/su_mean 0.000
_refine_ls_structure_factor_coef Fsqd
_refine_ls_weighting_details 'calc w=1/[\s^2^(Fo^2^)+(0.0422P)^2^+1.4924P] where P=(Fo^2^+2Fc^2^)/3'
_refine_ls_weighting_scheme calc
_refine_ls_wR_factor_gt 0.0933
_refine_ls_wR_factor_ref 0.1069
_reflns_number_gt 5639
_reflns_number_total 7010
_reflns_threshold_expression >2sigma(I)
_cod_data_source_file ic5b00080_si_002.cif
_cod_data_source_block 6
_cod_depositor_comments
;
The following automatic conversions were performed:

data item '_exptl_absorpt_correction_type' value 'Multi-scan' was
changed to 'multi-scan' in accordance with the
/home/saulius/struct/COD-crude-data/automatic-downloads/DataCite-retrospective/ACS/depositions/lib/dictionaries/cif_core.dic
dictionary named 'cif_core.dic' version 2.4.2 last updated on
2011-04-26.

data item '_symmetry_cell_setting' value 'Monoclinic' was changed to
'monoclinic' in accordance with the
/home/saulius/struct/COD-crude-data/automatic-downloads/DataCite-retrospective/ACS/depositions/lib/dictionaries/cif_core.dic
dictionary named 'cif_core.dic' version 2.4.2 last updated on
2011-04-26.

Automatic conversion script
Id: cif_fix_values 6909 2019-04-08 15:41:33Z antanas 
;
_cod_original_sg_symbol_H-M P2(1)/m
_cod_database_code 4346038

loop_
_symmetry_equiv_pos_as_xyz
'x, y, z'
'-x, y+1/2, -z'
'-x, -y, -z'
'x, -y-1/2, z'

loop_
_atom_site_label
_atom_site_type_symbol
_atom_site_fract_x
_atom_site_fract_y
_atom_site_fract_z
_atom_site_U_iso_or_equiv
_atom_site_adp_type
_atom_site_occupancy
_atom_site_symmetry_multiplicity
_atom_site_calc_flag
_atom_site_refinement_flags
Re1 Re 0.32192(3) 0.63774(2) 0.11008(2) 0.05761(11) Uani 1 1 d .
Re2 Re -0.11822(4) 0.7500 0.04436(3) 0.05392(13) Uani 1 2 d S
Re3 Re 0.70757(3) 0.36145(2) 0.29897(2) 0.05512(11) Uani 1 1 d .
Re4 Re 0.48929(5) 0.2500 0.52403(3) 0.05902(14) Uani 1 2 d S
Sb1 Sb 0.11032(6) 0.7500 0.12658(4) 0.04958(19) Uani 1 2 d S
Sb2 Sb 0.54611(7) 0.2500 0.37635(4) 0.0536(2) Uani 1 2 d S
O11 O 0.3459(11) 0.6275(8) 0.2792(6) 0.140(4) Uani 1 1 d .
O12 O 0.5965(7) 0.5593(6) 0.0907(8) 0.149(5) Uani 1 1 d .
O13 O 0.2771(9) 0.6413(5) -0.0591(5) 0.092(2) Uani 1 1 d .
O14 O 0.1965(7) 0.4447(6) 0.1156(5) 0.093(2) Uani 1 1 d .
O21 O -0.2728(14) 0.7500 0.1889(8) 0.211(12) Uani 1 2 d S
O22 O -0.3792(9) 0.7500 -0.0388(7) 0.103(4) Uani 1 2 d S
O23 O 0.0311(11) 0.7500 -0.1028(6) 0.098(4) Uani 1 2 d S
O24 O -0.1004(8) 0.5340(6) 0.0504(5) 0.106(3) Uani 1 1 d .
O31 O 0.5002(7) 0.3652(5) 0.1749(4) 0.091(2) Uani 1 1 d .
O32 O 0.9064(8) 0.4541(7) 0.1987(5) 0.113(3) Uani 1 1 d .
O33 O 0.9087(9) 0.3627(7) 0.4252(5) 0.125(4) Uani 1 1 d .
O34 O 0.5993(13) 0.5454(8) 0.3570(7) 0.176(6) Uani 1 1 d .
O41 O 0.277(2) 0.3946(13) 0.4893(8) 0.271(11) Uani 1 1 d .
O42 O 0.6930(18) 0.4027(12) 0.5484(7) 0.254(10) Uani 1 1 d .
O43 O 0.4132(13) 0.2500 0.6854(6) 0.113(4) Uani 1 2 d S
C11 C 0.3389(11) 0.6337(8) 0.2186(8) 0.089(4) Uani 1 1 d .
C12 C 0.4931(9) 0.5898(8) 0.0985(8) 0.095(4) Uani 1 1 d .
C13 C 0.2939(9) 0.6418(6) 0.0022(7) 0.066(3) Uani 1 1 d .
C14 C 0.2427(9) 0.5163(7) 0.1133(6) 0.071(3) Uani 1 1 d .
C21 C -0.2158(13) 0.7500 0.1390(11) 0.111(7) Uani 1 2 d S
C22 C -0.2833(12) 0.7500 -0.0096(9) 0.071(4) Uani 1 2 d S
C23 C -0.0214(12) 0.7500 -0.0480(8) 0.063(3) Uani 1 2 d S
C24 C -0.1084(9) 0.6123(8) 0.0479(6) 0.073(3) Uani 1 1 d .
C25 C 0.0468(12) 0.7500 0.2385(6) 0.065(4) Uani 1 2 d S
C26 C 0.0261(12) 0.6691(10) 0.2755(7) 0.101(4) Uani 1 1 d .
H26 H 0.0401 0.6128 0.2520 0.121 Uiso 1 1 calc R
C27 C -0.0154(19) 0.6684(15) 0.3475(10) 0.153(8) Uani 1 1 d .
H27 H -0.0322 0.6126 0.3713 0.184 Uiso 1 1 calc R
C28 C -0.030(3) 0.7500 0.3819(15) 0.164(14) Uani 1 2 d S
H28 H -0.0521 0.7500 0.4310 0.197 Uiso 1 2 calc SR
C31 C 0.5766(9) 0.3625(7) 0.2193(5) 0.065(2) Uani 1 1 d .
C32 C 0.8330(10) 0.4180(8) 0.2354(6) 0.075(3) Uani 1 1 d .
C33 C 0.8354(10) 0.3601(8) 0.3811(6) 0.078(3) Uani 1 1 d .
C34 C 0.6390(13) 0.4766(9) 0.3346(7) 0.096(4) Uani 1 1 d .
C41 C 0.3548(19) 0.3419(12) 0.5026(8) 0.149(7) Uani 1 1 d .
C42 C 0.6174(18) 0.3466(12) 0.5395(7) 0.144(7) Uani 1 1 d .
C43 C 0.4443(15) 0.2500 0.6264(8) 0.077(4) Uani 1 2 d S
C44 C 0.3562(11) 0.2500 0.3281(7) 0.069(4) Uani 1 2 d S
C45 C 0.2956(10) 0.3358(11) 0.3144(7) 0.109(5) Uani 1 1 d .
H45 H 0.3371 0.3915 0.3255 0.131 Uiso 1 1 calc R
C46 C 0.1701(12) 0.3351(15) 0.2833(9) 0.135(7) Uani 1 1 d .
H46 H 0.1281 0.3906 0.2719 0.162 Uiso 1 1 calc R
C47 C 0.110(2) 0.2500 0.2700(12) 0.161(14) Uani 1 2 d S
H47 H 0.0257 0.2500 0.2514 0.193 Uiso 1 2 calc SR
H1 H 0.398(8) 0.7500 0.100(5) 0.03(2) Uiso 1 2 d S
H2 H 0.767(10) 0.2500 0.267(6) 0.05(3) Uiso 1 2 d S

loop_
_atom_site_aniso_label
_atom_site_aniso_U_11
_atom_site_aniso_U_22
_atom_site_aniso_U_33
_atom_site_aniso_U_23
_atom_site_aniso_U_13
_atom_site_aniso_U_12
Re1 0.04201(16) 0.0578(2) 0.0730(3) 0.00592(17) -0.00428(16) 0.00126(13)
Re2 0.0380(2) 0.0789(3) 0.0448(3) 0.000 -0.00321(18) 0.000
Re3 0.05674(19) 0.0602(2) 0.0485(2) -0.00075(15) 0.00081(15) -0.00139(14)
Re4 0.0747(3) 0.0611(3) 0.0414(3) 0.000 0.0063(2) 0.000
Sb1 0.0373(3) 0.0687(5) 0.0427(4) 0.000 -0.0028(3) 0.000
Sb2 0.0474(4) 0.0740(5) 0.0393(4) 0.000 0.0007(3) 0.000
O11 0.152(9) 0.182(11) 0.086(7) 0.017(7) -0.061(7) -0.020(7)
O12 0.058(4) 0.084(6) 0.304(16) 0.024(7) 0.021(6) 0.024(4)
O13 0.132(7) 0.079(5) 0.066(5) -0.005(4) 0.017(5) 0.005(4)
O14 0.104(5) 0.078(5) 0.098(6) 0.022(4) -0.006(5) -0.018(4)
O21 0.087(9) 0.47(4) 0.077(10) 0.000 0.042(8) 0.000
O22 0.065(6) 0.146(11) 0.097(9) 0.000 -0.040(6) 0.000
O23 0.095(8) 0.137(10) 0.063(7) 0.000 0.025(6) 0.000
O24 0.102(6) 0.075(5) 0.142(9) 0.038(5) -0.022(5) -0.018(4)
O31 0.083(5) 0.118(7) 0.070(5) 0.018(4) -0.015(4) 0.001(4)
O32 0.108(6) 0.140(8) 0.093(7) 0.021(6) 0.015(5) -0.047(6)
O33 0.100(6) 0.187(11) 0.087(7) -0.030(6) -0.039(5) -0.009(6)
O34 0.234(13) 0.114(8) 0.179(12) -0.071(8) -0.015(10) 0.072(9)
O41 0.39(2) 0.32(2) 0.107(10) 0.010(11) -0.002(12) 0.27(2)
O42 0.35(2) 0.294(18) 0.123(11) -0.069(11) 0.054(12) -0.253(18)
O43 0.147(11) 0.141(11) 0.052(7) 0.000 0.032(7) 0.000
C11 0.073(6) 0.106(9) 0.086(9) 0.017(7) -0.033(6) -0.015(6)
C12 0.053(5) 0.072(7) 0.159(13) 0.028(7) 0.006(6) 0.010(5)
C13 0.065(5) 0.048(5) 0.086(8) -0.005(5) 0.019(5) 0.010(4)
C14 0.066(5) 0.073(6) 0.073(7) 0.014(5) -0.002(5) 0.001(5)
C21 0.039(6) 0.21(2) 0.085(13) 0.000 0.013(8) 0.000
C22 0.051(6) 0.081(9) 0.080(10) 0.000 -0.015(7) 0.000
C23 0.060(7) 0.061(8) 0.067(9) 0.000 -0.001(7) 0.000
C24 0.063(5) 0.082(7) 0.075(7) 0.018(6) -0.010(5) -0.024(5)
C25 0.066(7) 0.107(11) 0.022(5) 0.000 0.002(5) 0.000
C26 0.109(9) 0.128(10) 0.066(8) 0.010(7) 0.017(7) -0.018(8)
C27 0.171(17) 0.20(2) 0.093(14) 0.053(13) 0.017(12) -0.057(16)
C28 0.14(2) 0.28(5) 0.068(16) 0.000 0.011(15) 0.000
C31 0.070(5) 0.077(7) 0.048(5) 0.010(4) 0.000(5) 0.008(4)
C32 0.071(6) 0.096(8) 0.058(6) 0.005(6) -0.004(5) -0.018(5)
C33 0.072(6) 0.102(9) 0.059(6) -0.006(6) -0.009(5) -0.016(5)
C34 0.121(9) 0.081(8) 0.086(9) -0.019(7) -0.003(7) 0.021(7)
C41 0.208(18) 0.173(15) 0.066(9) 0.001(10) 0.010(10) 0.114(14)
C42 0.195(16) 0.178(16) 0.059(8) -0.026(9) 0.029(9) -0.103(13)
C43 0.096(10) 0.094(11) 0.040(7) 0.000 0.006(7) 0.000
C44 0.046(6) 0.117(12) 0.044(7) 0.000 -0.001(5) 0.000
C45 0.053(6) 0.185(14) 0.089(9) 0.034(9) 0.003(6) 0.007(7)
C46 0.070(8) 0.22(2) 0.113(13) 0.062(13) -0.005(8) 0.022(9)
C47 0.064(12) 0.35(5) 0.070(14) 0.000 -0.014(10) 0.000

loop_
_atom_type_symbol
_atom_type_description
_atom_type_scat_dispersion_real
_atom_type_scat_dispersion_imag
_atom_type_scat_source
C C 0.0033 0.0016 'International Tables Vol C Tables 4.2.6.8 and 6.1.1.4'
H H 0.0000 0.0000 'International Tables Vol C Tables 4.2.6.8 and 6.1.1.4'
O O 0.0106 0.0060 'International Tables Vol C Tables 4.2.6.8 and 6.1.1.4'
Sb Sb -0.5866 1.5461 'International Tables Vol C Tables 4.2.6.8 and 6.1.1.4'
Re Re -1.0185 7.2310 'International Tables Vol C Tables 4.2.6.8 and 6.1.1.4'

loop_
_geom_angle_atom_site_label_1
_geom_angle_atom_site_label_2
_geom_angle_atom_site_label_3
_geom_angle
_geom_angle_site_symmetry_1
_geom_angle_site_symmetry_3
C12 Re1 C14 94.0(4) . .
C12 Re1 C11 91.6(6) . .
C14 Re1 C11 88.6(5) . .
C12 Re1 C13 91.5(5) . .
C14 Re1 C13 90.0(4) . .
C11 Re1 C13 176.7(4) . .
C12 Re1 Sb1 165.0(3) . .
C14 Re1 Sb1 101.1(3) . .
C11 Re1 Sb1 88.2(4) . .
C13 Re1 Sb1 89.1(2) . .
C12 Re1 Re1 111.2(3) . 4_575
C14 Re1 Re1 154.8(3) . 4_575
C11 Re1 Re1 91.7(3) . 4_575
C13 Re1 Re1 88.3(2) . 4_575
Sb1 Re1 Re1 53.809(11) . 4_575
C12 Re1 H1 85(2) . .
C14 Re1 H1 176(3) . .
C11 Re1 H1 96(3) . .
C13 Re1 H1 86(3) . .
Sb1 Re1 H1 80(2) . .
Re1 Re1 H1 27(2) 4_575 .
C22 Re2 C23 90.6(6) . .
C22 Re2 C24 93.5(3) . .
C23 Re2 C24 90.1(3) . .
C22 Re2 C24 93.5(3) . 4_575
C23 Re2 C24 90.1(3) . 4_575
C24 Re2 C24 173.1(5) . 4_575
C22 Re2 C21 89.8(6) . .
C23 Re2 C21 179.6(6) . .
C24 Re2 C21 89.9(3) . .
C24 Re2 C21 89.9(3) 4_575 .
C22 Re2 Sb1 177.5(5) . .
C23 Re2 Sb1 91.8(4) . .
C24 Re2 Sb1 86.5(3) . .
C24 Re2 Sb1 86.5(3) 4_575 .
C21 Re2 Sb1 87.8(4) . .
C34 Re3 C32 95.4(6) . .
C34 Re3 C31 89.6(5) . .
C32 Re3 C31 90.5(4) . .
C34 Re3 C33 89.7(5) . .
C32 Re3 C33 91.1(4) . .
C31 Re3 C33 178.4(4) . .
C34 Re3 Sb2 95.8(4) . .
C32 Re3 Sb2 168.7(3) . .
C31 Re3 Sb2 88.4(3) . .
C33 Re3 Sb2 90.2(3) . .
C34 Re3 Re3 149.7(4) . 4_565
C32 Re3 Re3 114.9(3) . 4_565
C31 Re3 Re3 90.4(3) . 4_565
C33 Re3 Re3 89.4(3) . 4_565
Sb2 Re3 Re3 53.915(12) . 4_565
C34 Re3 H2 178(3) . .
C32 Re3 H2 87(3) . .
C31 Re3 H2 90(3) . .
C33 Re3 H2 91(3) . .
Sb2 Re3 H2 82(3) . .
Re3 Re3 H2 28(3) 4_565 .
C42 Re4 C42 91.7(13) . 4_565
C42 Re4 C43 91.6(5) . .
C42 Re4 C43 91.6(5) 4_565 .
C42 Re4 C41 91.5(9) . .
C42 Re4 C41 175.8(8) 4_565 .
C43 Re4 C41 91.1(5) . .
C42 Re4 C41 175.8(8) . 4_565
C42 Re4 C41 91.5(9) 4_565 4_565
C43 Re4 C41 91.1(5) . 4_565
C41 Re4 C41 85.2(13) . 4_565
C42 Re4 Sb2 89.6(4) . .
C42 Re4 Sb2 89.6(4) 4_565 .
C43 Re4 Sb2 178.3(5) . .
C41 Re4 Sb2 87.7(4) . .
C41 Re4 Sb2 87.7(4) 4_565 .
C25 Sb1 Re1 110.8(2) . 4_575
C25 Sb1 Re1 110.8(2) . .
Re1 Sb1 Re1 72.38(2) 4_575 .
C25 Sb1 Re2 104.6(3) . .
Re1 Sb1 Re2 127.75(2) 4_575 .
Re1 Sb1 Re2 127.75(2) . .
C44 Sb2 Re3 110.3(3) . 4_565
C44 Sb2 Re3 110.3(3) . .
Re3 Sb2 Re3 72.17(2) 4_565 .
C44 Sb2 Re4 101.6(4) . .
Re3 Sb2 Re4 130.17(2) 4_565 .
Re3 Sb2 Re4 130.17(2) . .
O11 C11 Re1 176.8(11) . .
O12 C12 Re1 178.8(13) . .
O13 C13 Re1 177.8(8) . .
O14 C14 Re1 179.5(10) . .
O21 C21 Re2 177.4(16) . .
O22 C22 Re2 178.2(14) . .
O23 C23 Re2 177.8(12) . .
O24 C24 Re2 178.7(9) . .
C26 C25 C26 116.9(15) 4_575 .
C26 C25 Sb1 121.5(8) 4_575 .
C26 C25 Sb1 121.5(8) . .
C25 C26 C27 122.0(16) . .
C25 C26 H26 119.0 . .
C27 C26 H26 119.0 . .
C28 C27 C26 118(2) . .
C28 C27 H27 120.8 . .
C26 C27 H27 120.8 . .
C27 C28 C27 122(3) 4_575 .
C27 C28 H28 119.0 4_575 .
C27 C28 H28 119.0 . .
O31 C31 Re3 178.0(9) . .
O32 C32 Re3 177.8(11) . .
O33 C33 Re3 176.8(11) . .
O34 C34 Re3 178.8(13) . .
O41 C41 Re4 179.1(15) . .
O42 C42 Re4 180(2) . .
O43 C43 Re4 177.3(15) . .
C45 C44 C45 122.9(14) 4_565 .
C45 C44 Sb2 118.5(7) 4_565 .
C45 C44 Sb2 118.5(7) . .
C44 C45 C46 118.2(15) . .
C44 C45 H45 120.9 . .
C46 C45 H45 120.9 . .
C47 C46 C45 118.9(18) . .
C47 C46 H46 120.6 . .
C45 C46 H46 120.6 . .
C46 C47 C46 123(2) 4_565 .
C46 C47 H47 118.5 4_565 .
C46 C47 H47 118.5 . .

loop_
_geom_bond_atom_site_label_1
_geom_bond_atom_site_label_2
_geom_bond_distance
_geom_bond_site_symmetry_2
Re1 C12 1.909(10) .
Re1 C14 1.929(11) .
Re1 C11 1.997(14) .
Re1 C13 1.998(13) .
Re1 Sb1 2.7337(6) .
Re1 Re1 3.2284(7) 4_575
Re1 H1 1.81(4) .
Re2 C22 1.961(12) .
Re2 C23 1.975(15) .
Re2 C24 1.983(12) .
Re2 C24 1.983(12) 4_575
Re2 C21 2.015(19) .
Re2 Sb1 2.7854(8) .
Re3 C34 1.918(12) .
Re3 C32 1.930(11) .
Re3 C31 1.980(10) .
Re3 C33 1.992(10) .
Re3 Sb2 2.7208(7) .
Re3 Re3 3.2050(7) 4_565
Re3 H2 1.82(5) .
Re4 C42 1.935(15) .
Re4 C42 1.935(15) 4_565
Re4 C43 1.938(14) .
Re4 C41 1.953(15) .
Re4 C41 1.953(15) 4_565
Re4 Sb2 2.7768(10) .
Sb1 C25 2.161(12) .
Sb1 Re1 2.7337(6) 4_575
Sb2 C44 2.141(12) .
Sb2 Re3 2.7207(7) 4_565
O11 C11 1.117(15) .
O12 C12 1.163(11) .
O13 C13 1.135(13) .
O14 C14 1.135(11) .
O21 C21 1.09(2) .
O22 C22 1.120(13) .
O23 C23 1.147(16) .
O24 C24 1.130(12) .
O31 C31 1.128(11) .
O32 C32 1.142(12) .
O33 C33 1.101(12) .
O34 C34 1.148(13) .
O41 C41 1.127(15) .
O42 C42 1.133(15) .
O43 C43 1.132(16) .
C25 C26 1.365(14) 4_575
C25 C26 1.365(14) .
C26 C27 1.39(2) .
C26 H26 0.9300 .
C27 C28 1.34(2) .
C27 H27 0.9300 .
C28 C27 1.34(2) 4_575
C28 H28 0.9300 .
C44 C45 1.404(15) 4_565
C44 C45 1.404(15) .
C45 C46 1.409(16) .
C45 H45 0.9300 .
C46 C47 1.393(18) .
C46 H46 0.9300 .
C47 C46 1.393(18) 4_565
C47 H47 0.9300 .
